data_4322400
loop_
_publ_author_name
'Craig J. Matthews'
'Karen Avery'
'Zhiqiang Xu'
'Laurence K. Thompson'
'Liang Zhao'
'David O. Miller'
'Kumar Biradha'
'Karen Poirier'
'Michael J. Zaworotko'
'Claire Wilson'
'Andr\'es E. Goeta'
'Judith A. K. Howard'

_publ_section_title
;
 Tetranuclear Copper(II) and Nickel(II) Cluster Complexes Derived by
 Self-Assembly from a Series of Tetradentate Diazine Ligands: Structural
 and Magnetic Studies
;
_journal_name_full 'Inorganic Chemistry'
_journal_page_first 5266
_journal_page_last 5276
_journal_paper_doi 10.1021/ic990598f
_journal_volume 38
_journal_year 1999
_chemical_formula_sum 'C48 H48 Cl4 Cu4 N20 O28'
_chemical_formula_weight 1749.02
_space_group_IT_number 15
_symmetry_cell_setting monoclinic
_symmetry_Int_Tables_number 15
_symmetry_space_group_name_Hall '-C 2yc'
_symmetry_space_group_name_H-M 'C 1 2/c 1'
_cell_angle_alpha 90
_cell_angle_beta 100.34(2)
_cell_angle_gamma 90
_cell_formula_units_Z 4
_cell_length_a 22.646(4)
_cell_length_b 25.842(5)
_cell_length_c 12.349(5)
_cell_measurement_reflns_used 25
_cell_measurement_temperature 299.2
_cell_measurement_theta_max 30.3
_cell_measurement_theta_min 29.8
_cell_volume 7109(3)
_computing_cell_refinement 'MSC/AFC Diffractometer Control'
_computing_data_collection 'MSC/AFC Diffractometer Control'
_computing_data_reduction 'teXsan for Windows (MSC, 1997)'
_computing_publication_material 'teXsan for Windows (MSC, 1997)'
_computing_structure_refinement 'teXsan for Windows (MSC, 1997)'
_computing_structure_solution
;
SIR92 (Altomare, et. al. 1993)
;
_diffrn_ambient_temperature 299.2
_diffrn_measurement_device 'Rigaku AFC6S'
_diffrn_measurement_method \w-2\q
_diffrn_orient_matrix_UB_11 0.00234
_diffrn_orient_matrix_UB_12 -0.03862
_diffrn_orient_matrix_UB_13 -0.00215
_diffrn_orient_matrix_UB_21 -0.00432
_diffrn_orient_matrix_UB_22 0.00120
_diffrn_orient_matrix_UB_23 -0.08198
_diffrn_orient_matrix_UB_31 0.04462
_diffrn_orient_matrix_UB_32 0.00214
_diffrn_orient_matrix_UB_33 0.00702
_diffrn_radiation_detector 'scintillation counter'
_diffrn_radiation_monochromator graphite
_diffrn_radiation_source 'X-ray tube'
_diffrn_radiation_type 'Cu K\a'
_diffrn_radiation_wavelength 1.5418
_diffrn_reflns_av_R_equivalents 0.03460
_diffrn_reflns_av_sigmaI/netI 0.060
_diffrn_reflns_limit_h_max 25
_diffrn_reflns_limit_h_min 0
_diffrn_reflns_limit_k_max 28
_diffrn_reflns_limit_k_min 0
_diffrn_reflns_limit_l_max 13
_diffrn_reflns_limit_l_min -13
_diffrn_reflns_number 5593
_diffrn_reflns_reduction_process 'Lp corrections applied'
_diffrn_reflns_theta_max 60.41
_diffrn_reflns_theta_min 2.62
_diffrn_standards_decay_% -10.85
_diffrn_standards_interval_count 150
_diffrn_standards_number 3
_exptl_absorpt_coefficient_mu 3.555
_exptl_absorpt_correction_T_max 0.999
_exptl_absorpt_correction_T_min 0.567
_exptl_absorpt_correction_type psi-scans
_exptl_crystal_colour green
_exptl_crystal_density_diffrn 1.634
_exptl_crystal_density_meas ?
_exptl_crystal_description irregular
_exptl_crystal_F_000 3536.00
_exptl_crystal_size_max 0.40
_exptl_crystal_size_mid 0.35
_exptl_crystal_size_min 0.10
_refine_diff_density_max 0.95
_refine_diff_density_min -0.70
_refine_ls_extinction_coef 0.000000083(7)
_refine_ls_extinction_expression 'equ(3) Acta Cryst.(1968) A24, p213.'
_refine_ls_extinction_method 'Zachariasen (1967)'
_refine_ls_goodness_of_fit_all 4.305
_refine_ls_goodness_of_fit_ref 4.990
_refine_ls_hydrogen_treatment noref
_refine_ls_matrix_type full
_refine_ls_number_constraints 0
_refine_ls_number_parameters 483
_refine_ls_number_reflns 3987
_refine_ls_number_restraints 0
_refine_ls_R_factor_all 0.1108
_refine_ls_R_factor_gt 0.0800
_refine_ls_shift/su_max 0.0100
_refine_ls_shift/su_mean 0.0002
_refine_ls_structure_factor_coef F
_refine_ls_weighting_details 'w = 1/[\s^2^(Fo) + 0.00001|Fo|^2^]'
_refine_ls_weighting_scheme sigma
_refine_ls_wR_factor_all 0.0860
_refine_ls_wR_factor_ref 0.0850
_reflns_number_gt 3987
_reflns_number_total 5426
_reflns_threshold_expression I>2.00\s(I)
_cod_data_source_file ic990598f_4.cif
_cod_data_source_block '_cjm84____________________'
_cod_depositor_comments
;
The following automatic conversions were performed:

'_exptl_crystal_density_meas' value 'not measured' was changed to '?'
- the value is perceived as not measured.

Automatic conversion script
Id: cif_fix_values 3008 2015-01-20 13:52:24Z robertas 
;
_cod_original_cell_volume 7110(3)
_cod_original_sg_symbol_H-M 'C 2/c '
_cod_original_formula_sum 'C48 H48 Cl4 Cu4 N20 O28 '
_cod_database_code 4322400

loop_
_symmetry_equiv_pos_as_xyz
'   +x,   +y,   +z'
'   -x,   +y,1/2-z'
'   -x,   -y,   -z'
'   +x,   -y,1/2+z'
'1/2+x,1/2+y,   +z'
1/2-x,1/2+y,1/2-z
'1/2-x,1/2-y,   -z'
1/2+x,1/2-y,1/2+z

loop_
_atom_site_label
_atom_site_fract_x
_atom_site_fract_y
_atom_site_fract_z
_atom_site_U_iso_or_equiv
_atom_site_occupancy
_atom_site_refinement_flags
_atom_site_adp_type
_atom_site_calc_flag
_atom_site_calc_attached_atom
Cu(1) 0.94346(3) 0.19724(2) 0.02641(5) 0.0477(2) 1.000 . Uani d ?
Cu(2) 0.89073(3) 0.21977(2) 0.31393(5) 0.0475(2) 1.000 . Uani d ?
Cl(1) 0.7627(1) 0.05286(7) 0.5183(2) 0.1033(7) 1.000 . Uani d ?
Cl(2) 0.5000 0.0110(2) 0.7500 0.203(2) 0.500 ST Uani d ?
Cl(3) 0.6429(3) 0.0750(4) 0.110(1) 0.522(9) 0.500 S Uani d ?
O(1) 0.9188(1) 0.2372(1) 0.1737(2) 0.0478(9) 1.000 . Uani d ?
O(2) 0.9833(2) 0.2470(1) -0.1623(3) 0.080(1) 1.000 . Uani d ?
O(3) 0.9728(1) 0.1797(1) 0.3996(2) 0.0484(9) 1.000 . Uani d ?
O(4) 0.7794(1) 0.1697(1) 0.1971(3) 0.072(1) 1.000 . Uani d ?
O(5) 0.8226(4) 0.0677(2) 0.5371(7) 0.228(4) 1.000 . Uani d ?
O(6) 0.7243(3) 0.0867(2) 0.4575(4) 0.212(3) 1.000 . Uani d ?
O(7) 0.7618(2) 0.0049(2) 0.4712(5) 0.164(3) 1.000 . Uani d ?
O(8) 0.7451(4) 0.0492(3) 0.6179(6) 0.302(5) 1.000 . Uani d ?
O(9) 0.4435(4) 0.0376(3) 0.7650(8) 0.281(4) 1.000 . Uiso d ?
O(10) 0.5293(8) 0.0008(6) 0.879(1) 0.232(7) 0.500 S Uiso d ?
O(11) 0.4770(6) -0.0397(4) 0.721(1) 0.171(5) 0.500 S Uiso d ?
O(12) 0.6134(6) 0.0224(5) 0.046(1) 0.112(5) 0.350 S Uani d ?
O(13) 0.6514(7) 0.0588(5) -0.043(3) 0.26(1) 0.300 S Uani d ?
O(14) 0.6742(2) 0.1407(2) 0.0972(4) 0.131(2) 1.000 . Uani d ?
O(15) 0.6314(6) 0.0883(5) 0.261(1) 0.111(5) 0.350 S Uani d ?
O(16) 0.975(1) 0.066(1) 0.682(2) 0.20(1) 0.300 S Uiso d ?
O(17) 1.0000 0.0939(6) 0.7500 0.185(5) 0.400 S Uiso d ?
O(18) 0.9541(6) 0.1285(4) 0.711(1) 0.204(5) 0.600 S Uiso d ?
O(19) 0.9699(4) -0.0330(4) 0.1223(8) 0.193(4) 0.700 S Uiso d ?
N(1) 0.8542(2) 0.2319(1) 0.4509(3) 0.055(1) 1.000 . Uani d ?
N(2) 0.8637(2) 0.3697(1) 0.3974(3) 0.073(2) 1.000 . Uani d ?
N(3) 0.8925(2) 0.2935(1) 0.3210(3) 0.048(1) 1.000 . Uani d ?
N(4) 0.9127(2) 0.3209(1) 0.2374(3) 0.053(1) 1.000 . Uani d ?
N(5) 0.9576(2) 0.2705(1) -0.0023(3) 0.045(1) 1.000 . Uani d ?
N(6) 0.8562(2) 0.1856(1) -0.0491(3) 0.051(1) 1.000 . Uani d ?
N(7) 0.8859(2) 0.0477(1) -0.0129(4) 0.073(1) 1.000 . Uani d ?
N(8) 0.9389(2) 0.1239(1) 0.0330(3) 0.051(1) 1.000 . Uani d ?
N(9) 0.9882(2) 0.0967(1) 0.0847(3) 0.058(1) 1.000 . Uani d ?
N(10) 0.8708(2) 0.1454(1) 0.2856(3) 0.046(1) 1.000 . Uani d ?
C(1) 0.8383(3) 0.1968(2) 0.5177(4) 0.081(2) 1.000 . Uani d ?
C(2) 0.8160(3) 0.2117(3) 0.6128(5) 0.105(3) 1.000 . Uani d ?
C(3) 0.8140(3) 0.2626(3) 0.6367(5) 0.110(3) 1.000 . Uani d ?
C(4) 0.8313(3) 0.2988(2) 0.5690(5) 0.090(2) 1.000 . Uani d ?
C(5) 0.8510(2) 0.2827(2) 0.4749(4) 0.059(2) 1.000 . Uani d ?
C(6) 0.8702(2) 0.3182(2) 0.3945(4) 0.057(2) 1.000 . Uani d ?
C(7) 0.9256(2) 0.2872(2) 0.1687(3) 0.045(1) 1.000 . Uani d ?
C(8) 0.9521(2) 0.3067(2) 0.0734(4) 0.048(1) 1.000 . Uani d ?
C(9) 0.9696(2) 0.3567(2) 0.0667(4) 0.063(2) 1.000 . Uani d ?
C(10) 0.9952(3) 0.3704(2) -0.0235(4) 0.069(2) 1.000 . Uani d ?
C(11) 1.0008(3) 0.3347(2) -0.1008(4) 0.071(2) 1.000 . Uani d ?
C(12) 0.9813(2) 0.2838(2) -0.0925(4) 0.058(2) 1.000 . Uani d ?
C(13) 0.8132(2) 0.2205(2) -0.0815(4) 0.060(2) 1.000 . Uani d ?
C(14) 0.7555(3) 0.2075(2) -0.1263(4) 0.072(2) 1.000 . Uani d ?
C(15) 0.7408(2) 0.1558(2) -0.1338(5) 0.079(2) 1.000 . Uani d ?
C(16) 0.7832(2) 0.1190(2) -0.1019(5) 0.071(2) 1.000 . Uani d ?
C(17) 0.8409(2) 0.1340(2) -0.0563(4) 0.054(1) 1.000 . Uani d ?
C(18) 0.8907(2) 0.0997(2) -0.0096(4) 0.052(2) 1.000 . Uani d ?
C(19) 0.9686(2) 0.1290(2) 0.3830(4) 0.048(1) 1.000 . Uani d ?
C(20) 0.9114(2) 0.1093(2) 0.3208(4) 0.050(1) 1.000 . Uani d ?
C(21) 0.9020(2) 0.0571(2) 0.3023(4) 0.067(2) 1.000 . Uani d ?
C(22) 0.8472(3) 0.0428(2) 0.2442(5) 0.079(2) 1.000 . Uani d ?
C(23) 0.8035(2) 0.0782(2) 0.2082(4) 0.069(2) 1.000 . Uani d ?
C(24) 0.8175(2) 0.1314(2) 0.2290(4) 0.059(2) 1.000 . Uani d ?
H(1) 0.8411 0.1614 0.5019 0.091 1.000 . Uiso c ?
H(2) 0.8075 0.1841 0.6614 0.128 1.000 . Uiso c ?
H(3) 0.8002 0.2694 0.7039 0.130 1.000 . Uiso c ?
H(4) 0.8284 0.3354 0.5852 0.109 1.000 . Uiso c ?
H(5) 0.9645 0.3815 0.1201 0.076 1.000 . Uiso c ?
H(6) 1.0089 0.4052 -0.0279 0.080 1.000 . Uiso c ?
H(7) 1.0208 0.3436 -0.1619 0.083 1.000 . Uiso c ?
H(8) 0.8238 0.2563 -0.0751 0.076 1.000 . Uiso c ?
H(9) 0.7254 0.2331 -0.1488 0.086 1.000 . Uiso c ?
H(10) 0.7011 0.1449 -0.1628 0.096 1.000 . Uiso c ?
H(11) 0.7754 0.0830 -0.1098 0.085 1.000 . Uiso c ?
H(12) 0.9308 0.0322 0.3277 0.081 1.000 . Uiso c ?
H(13) 0.8386 0.0067 0.2304 0.093 1.000 . Uiso c ?
H(14) 0.7666 0.0675 0.1646 0.087 1.000 . Uiso c ?
H(15) 0.9164 0.0255 0.0183 0.089 1.000 . Uiso c ?
H(16) 0.8468 0.0320 -0.0475 0.089 1.000 . Uiso c ?
H(17) 0.8463 0.3861 0.4530 0.090 1.000 . Uiso c ?
H(18) 0.8765 0.3908 0.3417 0.090 1.000 . Uiso c ?
H(19) 0.7237 0.1543 0.1443 0.087 1.000 . Uiso c ?

loop_
_atom_site_aniso_label
_atom_site_aniso_U_11
_atom_site_aniso_U_22
_atom_site_aniso_U_33
_atom_site_aniso_U_12
_atom_site_aniso_U_13
_atom_site_aniso_U_23
Cu(1) 0.0563(4) 0.0406(4) 0.0466(4) -0.0020(3) 0.0104(3) -0.0014(3)
Cu(2) 0.0566(4) 0.0428(4) 0.0453(4) 0.0032(3) 0.0149(3) -0.0013(3)
Cl(1) 0.120(2) 0.068(1) 0.131(2) 0.021(1) 0.046(1) 0.007(1)
Cl(2) 0.218(5) 0.117(3) 0.252(6) 0.0000 -0.019(4) 0.0000
Cl(3) 0.103(5) 0.30(1) 1.11(4) 0.061(6) -0.03(1) -0.27(2)
O(1) 0.068(2) 0.040(2) 0.039(2) 0.000(1) 0.020(2) 0.003(1)
O(2) 0.129(4) 0.063(2) 0.058(2) -0.015(2) 0.044(2) -0.003(2)
O(3) 0.047(2) 0.046(2) 0.053(2) -0.002(1) 0.009(1) 0.001(1)
O(4) 0.065(2) 0.051(2) 0.092(3) 0.011(2) -0.005(2) -0.000(2)
O(5) 0.223(8) 0.156(6) 0.32(1) -0.053(6) 0.080(8) -0.029(6)
O(6) 0.330(9) 0.171(5) 0.123(5) 0.191(6) 0.010(5) 0.015(4)
O(7) 0.167(6) 0.080(3) 0.249(7) 0.042(3) 0.050(5) -0.023(4)
O(8) 0.44(1) 0.32(1) 0.186(7) 0.25(1) 0.164(9) 0.088(7)
O(12) 0.09(1) 0.089(9) 0.15(1) -0.003(7) 0.013(9) -0.020(9)
O(13) 0.06(1) 0.025(7) 0.64(5) 0.029(7) -0.09(2) -0.04(2)
O(14) 0.069(3) 0.114(4) 0.192(5) 0.016(3) -0.029(3) 0.025(3)
O(15) 0.12(1) 0.11(1) 0.092(9) -0.024(8) -0.024(8) 0.023(8)
N(1) 0.056(3) 0.061(3) 0.053(2) 0.009(2) 0.022(2) -0.002(2)
N(2) 0.110(4) 0.050(2) 0.062(3) 0.016(2) 0.024(3) -0.010(2)
N(3) 0.054(2) 0.045(2) 0.048(2) 0.011(2) 0.013(2) -0.002(2)
N(4) 0.073(3) 0.037(2) 0.050(2) 0.003(2) 0.013(2) -0.001(2)
N(5) 0.054(2) 0.041(2) 0.041(2) -0.002(2) 0.013(2) 0.003(2)
N(6) 0.064(3) 0.047(2) 0.040(2) -0.003(2) 0.007(2) -0.001(2)
N(7) 0.072(3) 0.039(2) 0.102(4) -0.006(2) -0.000(3) -0.009(2)
N(8) 0.043(2) 0.049(2) 0.059(2) 0.004(2) 0.002(2) -0.001(2)
N(9) 0.065(3) 0.041(2) 0.068(3) -0.004(2) 0.010(2) -0.002(2)
N(10) 0.052(2) 0.043(2) 0.045(2) 0.003(2) 0.014(2) 0.004(2)
C(1) 0.108(5) 0.079(4) 0.065(4) -0.002(4) 0.045(4) 0.004(3)
C(2) 0.138(6) 0.115(5) 0.078(5) 0.013(5) 0.062(4) 0.024(4)
C(3) 0.167(7) 0.102(5) 0.082(5) 0.034(5) 0.077(5) 0.000(4)
C(4) 0.122(6) 0.087(4) 0.069(4) 0.032(4) 0.039(4) -0.001(3)
C(5) 0.058(3) 0.070(3) 0.050(3) 0.015(3) 0.009(2) 0.004(3)
C(6) 0.057(3) 0.058(3) 0.050(3) 0.016(2) -0.006(2) -0.008(2)
C(7) 0.050(3) 0.041(3) 0.042(3) 0.002(2) 0.001(2) -0.003(2)
C(8) 0.051(3) 0.038(2) 0.056(3) 0.001(2) 0.008(2) 0.003(2)
C(9) 0.079(4) 0.050(3) 0.060(3) -0.002(3) 0.014(3) 0.004(3)
C(10) 0.097(4) 0.050(3) 0.059(3) -0.019(3) 0.008(3) 0.004(3)
C(11) 0.090(4) 0.069(4) 0.059(3) -0.017(3) 0.025(3) 0.011(3)
C(12) 0.068(3) 0.056(3) 0.052(3) -0.007(3) 0.015(3) 0.008(3)
C(13) 0.074(4) 0.047(3) 0.059(3) 0.007(3) 0.014(3) 0.008(3)
C(14) 0.071(4) 0.080(4) 0.063(4) 0.011(3) 0.005(3) 0.011(3)
C(15) 0.064(4) 0.079(4) 0.086(4) -0.003(3) -0.005(3) 0.011(3)
C(16) 0.071(4) 0.053(3) 0.082(4) -0.003(3) -0.004(3) 0.003(3)
C(17) 0.063(3) 0.052(3) 0.046(3) -0.002(2) 0.011(2) 0.004(2)
C(18) 0.055(3) 0.041(3) 0.063(3) -0.003(2) 0.013(3) -0.001(2)
C(19) 0.055(3) 0.043(3) 0.048(3) 0.004(2) 0.017(2) 0.007(2)
C(20) 0.058(3) 0.050(3) 0.045(3) -0.007(2) 0.019(2) -0.000(2)
C(21) 0.074(4) 0.038(3) 0.083(4) 0.001(3) 0.000(3) -0.002(3)
C(22) 0.097(5) 0.048(3) 0.085(4) -0.007(3) -0.001(4) -0.002(3)
C(23) 0.071(4) 0.051(3) 0.080(4) -0.009(3) -0.002(3) -0.009(3)
C(24) 0.070(4) 0.059(3) 0.049(3) -0.005(3) 0.010(3) -0.001(3)

loop_
_atom_type_symbol
_atom_type_oxidation_number
_atom_type_number_in_cell
_atom_type_scat_dispersion_real
_atom_type_scat_dispersion_imag
_atom_type_scat_source
C 0 192 0.017 0.009
;International Tables for Crystallography
(1992, Vol. C, Table 6.1.1.2)
;
H 0 192 0.000 0.000
;International Tables for Crystallography
(1992, Vol. C, Table 6.1.1.2)
;
N 0 80 0.029 0.018
;International Tables for Crystallography
(1992, Vol. C, Table 6.1.1.2)
;
O 0 112 0.047 0.032
;International Tables for Crystallography
(1992, Vol. C, Table 6.1.1.2)
;
Cu 0 16 -2.019 0.589
;International Tables for Crystallography
(1992, Vol. C, Tables 4.2.6.8 and 6.1.1.1)
;
Cl 0 16 0.348 0.702
;International Tables for Crystallography
(1992, Vol. C, Tables 4.2.6.8 and 6.1.1.1)
;

loop_
_geom_angle_atom_site_label_1
_geom_angle_atom_site_label_2
_geom_angle_atom_site_label_3
_geom_angle
_geom_angle_site_symmetry_1
_geom_angle_site_symmetry_2
_geom_angle_site_symmetry_3
_geom_angle_publ_flag
O(1) Cu(1) O(3) 95.0(3) . . . ?
O(1) Cu(1) N(5) 77.0(3) . . . ?
O(1) Cu(1) N(6) 94.4(3) . . . ?
O(1) Cu(1) N(8) 113.6(3) . . . ?
O(3) Cu(1) N(5) 97.4(3) 2_755 2_755 2_755 ?
O(3) Cu(1) N(6) 158.4(3) 2_755 2_755 2_755 ?
O(3) Cu(1) N(8) 79.0(3) 2_755 2_755 2_755 ?
N(5) Cu(1) N(6) 103.6(3) . . . ?
N(5) Cu(1) N(8) 168.9(3) . . . ?
N(6) Cu(1) N(8) 79.5(3) . . . ?
O(1) Cu(2) O(3) 98.5(3) . . . ?
O(1) Cu(2) N(1) 157.5(3) . . . ?
O(1) Cu(2) N(3) 78.9(3) . . . ?
O(1) Cu(2) N(10) 99.3(3) . . . ?
O(3) Cu(2) N(1) 96.1(3) . . . ?
O(3) Cu(2) N(3) 115.8(3) . . . ?
O(3) Cu(2) N(10) 77.1(3) . . . ?
N(1) Cu(2) N(3) 79.4(3) . . . ?
N(1) Cu(2) N(10) 100.5(3) . . . ?
N(3) Cu(2) N(10) 167.1(4) . . . ?
O(5) Cl(1) O(6) 115(1) . . . ?
O(5) Cl(1) O(7) 105.2(9) . . . ?
O(5) Cl(1) O(8) 108(1) . . . ?
O(6) Cl(1) O(7) 112.8(9) . . . ?
O(6) Cl(1) O(8) 106.3(9) . . . ?
O(7) Cl(1) O(8) 110(1) . . . ?
O(9) Cl(2) O(9) 125(2) . . . ?
O(9) Cl(2) O(10) 99(2) . . . ?
O(9) Cl(2) O(10) 89(1) . . . ?
O(9) Cl(2) O(11) 100(1) . . . ?
O(9) Cl(2) O(11) 132(2) . . . ?
O(9) Cl(2) O(10) 89(1) 2_656 2_656 2_656 ?
O(9) Cl(2) O(10) 99(2) 2_656 2_656 2_656 ?
O(9) Cl(2) O(11) 132(2) 2_656 2_656 2_656 ?
O(9) Cl(2) O(11) 100(1) 2_656 2_656 2_656 ?
O(10) Cl(2) O(10) 162(3) . . . ?
O(10) Cl(2) O(11) 99(2) . . . ?
O(10) Cl(2) O(11) 63(1) . . . ?
O(10) Cl(2) O(11) 63(1) 2_656 2_656 2_656 ?
O(10) Cl(2) O(11) 99(2) 2_656 2_656 2_656 ?
O(11) Cl(2) O(11) 47(2) . . . ?
O(12) Cl(3) O(13) 58(2) . . . ?
O(12) Cl(3) O(14) 147(3) . . . ?
O(12) Cl(3) O(15) 119(3) . . . ?
O(13) Cl(3) O(14) 90(2) . . . ?
O(13) Cl(3) O(15) 177(2) . . . ?
O(14) Cl(3) O(15) 92(1) . . . ?
Cu(1) O(1) Cu(2) 139.6(3) . . . ?
Cu(1) O(1) C(7) 111.5(6) . . . ?
Cu(2) O(1) C(7) 108.9(6) . . . ?
Cu(1) O(3) Cu(2) 138.9(3) 2_755 2_755 2_755 ?
Cu(1) O(3) C(19) 109.2(6) 2_755 2_755 2_755 ?
Cu(2) O(3) C(19) 110.9(6) . . . ?
C(24) O(4) H(19) 114.8 . . . no
Cl(2) O(10) O(11) 52(2) . . . ?
Cl(2) O(11) O(10) 65(2) . . . ?
Cl(2) O(11) O(11) 66(1) . . . ?
O(10) O(11) O(11) 115(3) 2_656 2_656 2_656 ?
Cl(3) O(14) H(19) 123.7 . . . no
O(17) O(16) O(18) 53(3) . . . ?
O(17) O(16) O(19) 158(7) . . . ?
O(18) O(16) O(19) 147(6) . . . ?
O(16) O(17) O(16) 103(7) . . . ?
O(16) O(17) O(18) 85(3) . . . ?
O(16) O(17) O(18) 152(3) . . . ?
O(16) O(17) O(18) 152(3) 2_756 2_756 2_756 ?
O(16) O(17) O(18) 85(3) 2_756 2_756 2_756 ?
O(18) O(17) O(18) 100(3) . . . ?
O(16) O(18) O(17) 42(2) . . . ?
Cu(2) N(1) C(1) 127.6(8) . . . ?
Cu(2) N(1) C(5) 112.2(7) . . . ?
C(1) N(1) C(5) 120.1(9) . . . ?
C(6) N(2) H(17) 121.6 . . . no
C(6) N(2) H(18) 119.7 . . . no
H(17) N(2) H(18) 118.7 . . . no
Cu(2) N(3) N(4) 118.7(6) . . . ?
Cu(2) N(3) C(6) 121.4(8) . . . ?
N(4) N(3) C(6) 119.6(8) . . . ?
N(3) N(4) C(7) 106.8(7) . . . ?
Cu(1) N(5) C(8) 120.4(6) . . . ?
Cu(1) N(5) C(12) 119.5(7) . . . ?
C(8) N(5) C(12) 119.4(8) . . . ?
Cu(1) N(6) C(13) 128.9(7) . . . ?
Cu(1) N(6) C(17) 112.5(7) . . . ?
C(13) N(6) C(17) 118.3(9) . . . ?
C(18) N(7) H(15) 123.7 . . . no
C(18) N(7) H(16) 118.8 . . . no
H(15) N(7) H(16) 117.5 . . . no
Cu(1) N(8) N(9) 118.9(6) . . . ?
Cu(1) N(8) C(18) 121.0(7) . . . ?
N(9) N(8) C(18) 120.0(8) . . . ?
N(8) N(9) C(19) 108.6(8) . . . ?
Cu(2) N(10) C(20) 120.0(7) . . . ?
Cu(2) N(10) C(24) 120.7(7) . . . ?
C(20) N(10) C(24) 119.3(9) . . . ?
N(1) C(1) C(2) 121(1) . . . ?
N(1) C(1) H(1) 120.2 . . . no
C(2) C(1) H(1) 119.1 . . . no
C(1) C(2) C(3) 119(1) . . . ?
C(1) C(2) H(2) 117.0 . . . no
C(3) C(2) H(2) 124.0 . . . no
C(2) C(3) C(4) 121(1) . . . ?
C(2) C(3) H(3) 113.5 . . . no
C(4) C(3) H(3) 125.8 . . . no
C(3) C(4) C(5) 119(1) . . . ?
C(3) C(4) H(4) 120.4 . . . no
C(5) C(4) H(4) 120.8 . . . no
N(1) C(5) C(4) 121(1) . . . ?
N(1) C(5) C(6) 115.1(9) . . . ?
C(4) C(5) C(6) 124(1) . . . ?
N(2) C(6) N(3) 125(1) . . . ?
N(2) C(6) C(5) 124(1) . . . ?
N(3) C(6) C(5) 111.6(9) . . . ?
O(1) C(7) N(4) 126.6(9) . . . ?
O(1) C(7) C(8) 115.9(8) . . . ?
N(4) C(7) C(8) 117.5(9) . . . ?
N(5) C(8) C(7) 114.4(8) . . . ?
N(5) C(8) C(9) 124(1) . . . ?
C(7) C(8) C(9) 122.0(9) . . . ?
C(8) C(9) C(10) 117(1) . . . ?
C(8) C(9) H(5) 122.1 . . . no
C(10) C(9) H(5) 120.5 . . . no
C(9) C(10) C(11) 120(1) . . . ?
C(9) C(10) H(6) 118.2 . . . no
C(11) C(10) H(6) 121.9 . . . no
C(10) C(11) C(12) 121(1) . . . ?
C(10) C(11) H(7) 120.1 . . . no
C(12) C(11) H(7) 118.4 . . . no
O(2) C(12) N(5) 115.1(9) . . . ?
O(2) C(12) C(11) 127(1) . . . ?
N(5) C(12) C(11) 118(1) . . . ?
N(6) C(13) C(14) 123(1) . . . ?
N(6) C(13) H(8) 118.1 . . . no
C(14) C(13) H(8) 118.6 . . . no
C(13) C(14) C(15) 118(1) . . . ?
C(13) C(14) H(9) 121.9 . . . no
C(15) C(14) H(9) 120.1 . . . no
C(14) C(15) C(16) 121(1) . . . ?
C(14) C(15) H(10) 121.1 . . . no
C(16) C(15) H(10) 118.4 . . . no
C(15) C(16) C(17) 119(1) . . . ?
C(15) C(16) H(11) 123.1 . . . no
C(17) C(16) H(11) 117.5 . . . no
N(6) C(17) C(16) 120(1) . . . ?
N(6) C(17) C(18) 113.1(9) . . . ?
C(16) C(17) C(18) 127(1) . . . ?
N(7) C(18) N(8) 124(1) . . . ?
N(7) C(18) C(17) 122(1) . . . ?
N(8) C(18) C(17) 113.8(9) . . . ?
O(3) C(19) N(9) 124(1) . . . ?
O(3) C(19) C(20) 116.9(9) . . . ?
N(9) C(19) C(20) 118.9(9) 2_755 2_755 2_755 ?
N(10) C(20) C(19) 114.9(9) . . . ?
N(10) C(20) C(21) 124(1) . . . ?
C(19) C(20) C(21) 121(1) . . . ?
C(20) C(21) C(22) 117(1) . . . ?
C(20) C(21) H(12) 122.9 . . . no
C(22) C(21) H(12) 120.3 . . . no
C(21) C(22) C(23) 122(1) . . . ?
C(21) C(22) H(13) 119.4 . . . no
C(23) C(22) H(13) 118.8 . . . no
C(22) C(23) C(24) 118(1) . . . ?
C(22) C(23) H(14) 120.1 . . . no
C(24) C(23) H(14) 121.9 . . . no
O(4) C(24) N(10) 115.6(9) . . . ?
O(4) C(24) C(23) 124(1) . . . ?
N(10) C(24) C(23) 121(1) . . . ?

loop_
_geom_bond_atom_site_label_1
_geom_bond_atom_site_label_2
_geom_bond_distance
_geom_bond_site_symmetry_1
_geom_bond_site_symmetry_2
_geom_bond_publ_flag
Cu(1) O(1) 2.248(6) . . ?
Cu(1) O(3) 2.003(6) . . ?
Cu(1) N(5) 1.962(7) . . ?
Cu(1) N(6) 2.050(8) . . ?
Cu(1) N(8) 1.900(8) . . ?
Cu(2) O(1) 2.000(6) . . ?
Cu(2) O(3) 2.223(6) . . ?
Cu(2) N(1) 2.037(8) . . ?
Cu(2) N(3) 1.908(7) . . ?
Cu(2) N(10) 1.990(7) . . ?
Cl(1) O(5) 1.39(2) . . ?
Cl(1) O(6) 1.36(1) . . ?
Cl(1) O(7) 1.37(1) . . ?
Cl(1) O(8) 1.36(2) . . ?
Cl(2) O(9) 1.49(2) . . ?
Cl(2) O(9) 1.49(2) . . ?
Cl(2) O(10) 1.63(4) . . ?
Cl(2) O(10) 1.63(4) . . ?
Cl(2) O(11) 1.43(2) . . ?
Cl(2) O(11) 1.43(2) . . ?
Cl(3) O(12) 1.65(3) . . ?
Cl(3) O(13) 1.98(8) . . ?
Cl(3) O(14) 1.86(2) . . ?
Cl(3) O(15) 1.96(4) . . ?
O(1) C(7) 1.30(1) . . ?
O(2) C(12) 1.29(1) . . ?
O(3) C(19) 1.33(1) . . ?
O(4) C(24) 1.33(1) . . ?
O(4) H(19) 1.37 . . no
O(10) O(11) 1.61(4) . . ?
O(11) O(11) 1.15(5) . . ?
O(14) H(19) 1.22 . . no
O(16) O(17) 1.17(6) . . ?
O(16) O(18) 1.74(5) . . ?
O(16) O(19) 1.12(6) . . ?
O(17) O(18) 1.39(3) . . ?
O(17) O(18) 1.39(3) . . ?
N(1) C(1) 1.32(1) . . ?
N(1) C(5) 1.35(1) . . ?
N(2) C(6) 1.34(1) . . ?
N(2) H(17) 0.95 . . no
N(2) H(18) 0.96 . . no
N(3) N(4) 1.39(1) . . ?
N(3) C(6) 1.28(1) . . ?
N(4) C(7) 1.29(1) . . ?
N(5) C(8) 1.34(1) . . ?
N(5) C(12) 1.37(1) . . ?
N(6) C(13) 1.34(1) . . ?
N(6) C(17) 1.38(1) . . ?
N(7) C(18) 1.35(1) . . ?
N(7) H(15) 0.93 . . no
N(7) H(16) 1.00 . . no
N(8) N(9) 1.38(1) . . ?
N(8) C(18) 1.29(1) . . ?
N(9) C(19) 1.29(1) . . ?
N(10) C(20) 1.33(1) . . ?
N(10) C(24) 1.33(1) . . ?
C(1) C(2) 1.41(2) . . ?
C(1) H(1) 0.94 . . no
C(2) C(3) 1.35(2) . . ?
C(2) H(2) 0.97 . . no
C(3) C(4) 1.36(2) . . ?
C(3) H(3) 0.95 . . no
C(4) C(5) 1.38(1) . . ?
C(4) H(4) 0.97 . . no
C(5) C(6) 1.47(1) . . ?
C(7) C(8) 1.50(1) . . ?
C(8) C(9) 1.36(1) . . ?
C(9) C(10) 1.39(1) . . ?
C(9) H(5) 0.94 . . no
C(10) C(11) 1.35(1) . . ?
C(10) H(6) 0.96 . . no
C(11) C(12) 1.40(1) . . ?
C(11) H(7) 0.98 . . no
C(13) C(14) 1.37(1) . . ?
C(13) H(8) 0.96 . . no
C(14) C(15) 1.38(1) . . ?
C(14) H(9) 0.96 . . no
C(15) C(16) 1.36(1) . . ?
C(15) H(10) 0.95 . . no
C(16) C(17) 1.38(1) . . ?
C(16) H(11) 0.95 . . no
C(17) C(18) 1.47(1) . . ?
C(19) C(20) 1.47(1) . . ?
C(20) C(21) 1.38(1) . . ?
C(21) C(22) 1.37(2) . . ?
C(21) H(12) 0.93 . . no
C(22) C(23) 1.36(1) . . ?
C(22) H(13) 0.96 . . no
C(23) C(24) 1.42(1) . . ?
C(23) H(14) 0.95 . . no

loop_
_geom_contact_atom_site_label_1
_geom_contact_atom_site_label_2
_geom_contact_distance
_geom_contact_site_symmetry_1
_geom_contact_site_symmetry_2
_geom_contact_publ_flag
Cl(3) C(10) 3.42(2) . 7_655 no
Cl(3) C(9) 3.52(3) . 7_655 no
O(2) O(2) 2.42(1) . 2_754 no
O(2) C(12) 3.40(1) . 2_754 no
O(2) O(18) 3.45(3) . 1_554 no
O(2) O(18) 3.47(2) . 2_755 no
O(4) C(14) 3.35(1) . 7_655 no
O(5) C(1) 3.37(2) . . no
O(5) N(7) 3.41(2) . 4 no
O(5) O(19) 3.43(3) . 4 no
O(5) O(16) 3.60(6) . . no
O(6) O(15) 2.91(3) . . no
O(6) N(2) 3.12(2) . 7_656 no
O(6) C(4) 3.21(2) . 7_656 no
O(7) O(13) 2.97(3) . 4 no
O(7) N(7) 3.10(1) . 4 no
O(7) C(16) 3.39(1) . 4 no
O(8) N(2) 3.21(2) . 7_656 no
O(8) C(22) 3.48(2) . 4 no
O(8) O(12) 3.49(4) . 4 no
O(9) O(13) 3.22(6) . 2_655 no
O(9) O(12) 3.26(4) . 3_656 no
O(9) N(2) 3.57(2) . 8_455 no
O(10) O(12) 2.60(4) . 1_556 no
O(10) O(13) 3.14(5) . 1_556 no
O(10) O(10) 3.48(7) . 3_657 no
O(10) O(12) 3.57(5) . 3_656 no
O(11) O(15) 2.80(4) . 3_656 no
O(11) C(10) 3.51(3) . 6_645 no
O(13) C(9) 3.48(3) . 7_655 no
O(14) C(8) 3.51(1) . 7_655 no
O(14) C(9) 3.51(1) . 7_655 no
O(16) O(19) 1.12(6) . 4 no
O(16) O(19) 2.65(6) . 3_756 no
O(17) O(19) 2.25(3) . 3_756 no
O(17) O(19) 2.25(3) . 4 no
O(18) O(19) 2.75(3) . 4 no
O(18) O(19) 3.47(3) . 3_756 no
O(19) N(7) 3.10(2) . . no
O(19) O(19) 3.20(4) . 2_755 no
O(19) N(9) 3.32(2) . 3_755 no
O(19) N(9) 3.42(2) . . no
N(4) C(15) 3.53(1) . 7_655 no

loop_
_geom_torsion_atom_site_label_1
_geom_torsion_atom_site_label_2
_geom_torsion_atom_site_label_3
_geom_torsion_atom_site_label_4
_geom_torsion_site_symmetry_1
_geom_torsion_site_symmetry_2
_geom_torsion_site_symmetry_3
_geom_torsion_site_symmetry_4
_geom_torsion
_geom_torsion_publ_flag
Cu(1) O(1) Cu(2) O(3) . . . . 67.0(5) no
Cu(1) O(1) Cu(2) N(1) . . . . -162.9(7) no
Cu(1) O(1) Cu(2) N(3) . . . . -178.2(6) no
Cu(1) O(1) Cu(2) N(10) . . . . -11.2(6) no
Cu(1) O(1) C(7) N(4) . . . . 176.5(9) no
Cu(1) O(1) C(7) C(8) . . . . -4(1) no
Cu(1) O(3) Cu(2) O(1) . . . . 73.1(5) no
Cu(1) O(3) Cu(2) N(1) . . . . -89.8(5) no
Cu(1) O(3) Cu(2) N(3) . . . . -8.7(6) no
Cu(1) O(3) Cu(2) N(10) . . . . 170.8(5) no
Cu(1) O(3) C(19) N(9) . . . . 3(1) no
Cu(1) O(3) C(19) C(20) . . . . -175.1(7) no
Cu(1) N(5) C(8) C(7) . . . . -9(1) no
Cu(1) N(5) C(8) C(9) . . . . 169.8(8) no
Cu(1) N(5) C(12) O(2) . . . . 11(1) no
Cu(1) N(5) C(12) C(11) . . . . -168.8(8) no
Cu(1) N(6) C(13) C(14) . . . . -176.6(9) no
Cu(1) N(6) C(17) C(16) . . . . 178.1(9) no
Cu(1) N(6) C(17) C(18) . . . . -1(1) no
Cu(1) N(8) N(9) C(19) . . . . -3(1) no
Cu(1) N(8) C(18) N(7) . . . . 176.2(8) no
Cu(1) N(8) C(18) C(17) . . . . -3(1) no
Cu(2) O(1) Cu(1) O(3) . . . . -81.9(5) no
Cu(2) O(1) Cu(1) N(5) . . . . -178.4(6) no
Cu(2) O(1) Cu(1) N(6) . . . . 78.7(5) no
Cu(2) O(1) Cu(1) N(8) . . . . -1.8(6) no
Cu(2) O(1) C(7) N(4) . . . . -5(1) no
Cu(2) O(1) C(7) C(8) . . . . 174.5(6) no
Cu(2) O(3) Cu(1) O(1) . . . . -57.0(5) no
Cu(2) O(3) Cu(1) N(5) . . . . 20.5(5) no
Cu(2) O(3) Cu(1) N(6) . . . . -172.5(6) no
Cu(2) O(3) Cu(1) N(8) . . . . -170.1(6) no
Cu(2) O(3) C(19) N(9) . . . . 173.9(8) no
Cu(2) O(3) C(19) C(20) . . . . -4(1) no
Cu(2) N(1) C(1) C(2) . . . . 177(1) no
Cu(2) N(1) C(5) C(4) . . . . -176(1) no
Cu(2) N(1) C(5) C(6) . . . . 4(1) no
Cu(2) N(3) N(4) C(7) . . . . 1(1) no
Cu(2) N(3) C(6) N(2) . . . . -172.3(8) no
Cu(2) N(3) C(6) C(5) . . . . 6(1) no
Cu(2) N(10) C(20) C(19) . . . . 2(1) no
Cu(2) N(10) C(20) C(21) . . . . -178.2(8) no
Cu(2) N(10) C(24) O(4) . . . . -2(1) no
Cu(2) N(10) C(24) C(23) . . . . 179.6(8) no
Cl(2) O(10) O(11) O(11) . . . . -45(3) no
Cl(2) O(10) O(11) O(11) . . . . -45(3) no
Cl(2) O(11) O(11) O(10) . . . . 44(3) no
Cl(2) O(11) O(11) O(10) . . . . 44(3) no
O(1) Cu(1) O(3) C(19) . . . . 110.0(6) no
O(1) Cu(1) N(5) C(8) . . . . 5.2(7) no
O(1) Cu(1) N(5) C(12) . . . . 176.0(8) no
O(1) Cu(1) N(6) C(13) . . . . 59.8(9) no
O(1) Cu(1) N(6) C(17) . . . . -113.8(7) no
O(1) Cu(1) N(8) N(9) . . . . -87.4(8) no
O(1) Cu(1) N(8) C(18) . . . . 92.3(9) no
O(1) Cu(2) O(3) C(19) . . . . -93.8(6) no
O(1) Cu(2) N(1) C(1) . . . . 168.7(9) no
O(1) Cu(2) N(1) C(5) . . . . -16(1) no
O(1) Cu(2) N(3) N(4) . . . . -2.6(7) no
O(1) Cu(2) N(3) C(6) . . . . 170.6(9) no
O(1) Cu(2) N(10) C(20) . . . . 93.6(7) no
O(1) Cu(2) N(10) C(24) . . . . -84.8(8) no
O(1) C(7) N(4) N(3) . . . . 3(1) no
O(1) C(7) C(8) N(5) . . . . 9(1) no
O(1) C(7) C(8) C(9) . . . . -170(1) no
O(2) C(12) N(5) C(8) . . . . -178.1(9) no
O(2) C(12) C(11) C(10) . . . . 178(1) no
O(3) Cu(1) O(1) C(7) . . . . 96.4(6) no
O(3) Cu(1) N(5) C(8) . . . . -88.2(8) no
O(3) Cu(1) N(5) C(12) . . . . 82.5(8) no
O(3) Cu(1) N(6) C(13) . . . . 175.4(8) no
O(3) Cu(1) N(6) C(17) . . . . 2(1) no
O(3) Cu(1) N(8) N(9) . . . . 3.3(7) no
O(3) Cu(1) N(8) C(18) . . . . -177.1(9) no
O(3) Cu(2) O(1) C(7) . . . . -111.3(6) no
O(3) Cu(2) N(1) C(1) . . . . -61(1) no
O(3) Cu(2) N(1) C(5) . . . . 114.5(7) no
O(3) Cu(2) N(3) N(4) . . . . 91.6(7) no
O(3) Cu(2) N(3) C(6) . . . . -95.2(8) no
O(3) Cu(2) N(10) C(20) . . . . -3.2(7) no
O(3) Cu(2) N(10) C(24) . . . . 178.5(8) no
O(3) C(19) N(9) N(8) . . . . -1(1) no
O(3) C(19) C(20) N(10) . . . . 2(1) no
O(3) C(19) C(20) C(21) . . . . -178.0(9) no
O(4) C(24) N(10) C(20) . . . . 179.7(9) no
O(4) C(24) C(23) C(22) . . . . 179(1) no
O(9) Cl(2) O(10) O(11) . . . . 133(2) no
O(9) Cl(2) O(10) O(11) . . . . -102(2) no
O(9) Cl(2) O(11) O(10) . . . . 84(2) no
O(9) Cl(2) O(11) O(11) . . . . -140(3) no
O(9) Cl(2) O(11) O(10) . . . . -77(2) no
O(9) Cl(2) O(11) O(11) . . . . 59(4) no
O(10) Cl(2) O(10) O(11) . . . . 17(1) no
O(10) Cl(2) O(11) O(11) . . . . -39(4) no
O(10) Cl(2) O(11) O(11) . . . . 136(4) no
O(10) O(11) Cl(2) O(11) . . . . -136(4) no
O(10) O(11) O(11) O(10) . . . . 88(6) no
O(16) O(17) O(16) O(18) . . . . 152(3) no
O(16) O(18) O(17) O(18) . . . . 152(3) no
O(17) O(18) O(16) O(19) . . . . -163(11) no
O(18) O(17) O(16) O(19) . . . . 155(16) no
N(1) Cu(2) O(1) C(7) . . . . 19(1) no
N(1) Cu(2) O(3) C(19) . . . . 103.3(6) no
N(1) Cu(2) N(3) N(4) . . . . -176.7(7) no
N(1) Cu(2) N(3) C(6) . . . . -3.5(8) no
N(1) Cu(2) N(10) C(20) . . . . -97.1(7) no
N(1) Cu(2) N(10) C(24) . . . . 84.5(8) no
N(1) C(1) C(2) C(3) . . . . -3(3) no
N(1) C(5) C(4) C(3) . . . . -1(2) no
N(1) C(5) C(6) N(2) . . . . 172(1) no
N(1) C(5) C(6) N(3) . . . . -7(1) no
N(2) C(6) N(3) N(4) . . . . 1(2) no
N(2) C(6) C(5) C(4) . . . . -8(2) no
N(3) Cu(2) O(1) C(7) . . . . 3.5(6) no
N(3) Cu(2) O(3) C(19) . . . . -175.5(6) no
N(3) Cu(2) N(1) C(1) . . . . -176(1) no
N(3) Cu(2) N(1) C(5) . . . . -0.7(7) no
N(3) Cu(2) N(10) C(20) . . . . 175(1) no
N(3) Cu(2) N(10) C(24) . . . . -4(2) no
N(3) N(4) C(7) C(8) . . . . -176.5(8) no
N(3) C(6) C(5) C(4) . . . . 173(1) no
N(4) N(3) Cu(2) N(10) . . . . -86(2) no
N(4) N(3) C(6) C(5) . . . . 179.6(8) no
N(4) C(7) C(8) N(5) . . . . -172.1(9) no
N(4) C(7) C(8) C(9) . . . . 9(2) no
N(5) Cu(1) O(1) C(7) . . . . -0.1(6) no
N(5) Cu(1) O(3) C(19) . . . . -172.5(6) no
N(5) Cu(1) N(6) C(13) . . . . -17.9(9) no
N(5) Cu(1) N(6) C(17) . . . . 168.5(6) no
N(5) Cu(1) N(8) N(9) . . . . 75(2) no
N(5) Cu(1) N(8) C(18) . . . . -105(2) no
N(5) C(8) C(9) C(10) . . . . -1(2) no
N(5) C(12) C(11) C(10) . . . . -2(2) no
N(6) Cu(1) O(1) C(7) . . . . -103.1(6) no
N(6) Cu(1) O(3) C(19) . . . . -5(1) no
N(6) Cu(1) N(5) C(8) . . . . 96.7(8) no
N(6) Cu(1) N(5) C(12) . . . . -92.6(8) no
N(6) Cu(1) N(8) N(9) . . . . -177.6(8) no
N(6) Cu(1) N(8) C(18) . . . . 2.1(8) no
N(6) C(13) C(14) C(15) . . . . 3(2) no
N(6) C(17) C(16) C(15) . . . . -4(2) no
N(6) C(17) C(18) N(7) . . . . -177(1) no
N(6) C(17) C(18) N(8) . . . . 2(1) no
N(7) C(18) N(8) N(9) . . . . -4(2) no
N(7) C(18) C(17) C(16) . . . . 4(2) no
N(8) Cu(1) O(1) C(7) . . . . 176.5(6) no
N(8) Cu(1) O(3) C(19) . . . . -3.1(6) no
N(8) Cu(1) N(5) C(8) . . . . -158(2) no
N(8) Cu(1) N(5) C(12) . . . . 12(2) no
N(8) Cu(1) N(6) C(13) . . . . 173.1(9) no
N(8) Cu(1) N(6) C(17) . . . . -0.6(7) no
N(8) N(9) C(19) C(20) . . . . 177.5(8) no
N(8) C(18) C(17) C(16) . . . . -176(1) no
N(9) N(8) C(18) C(17) . . . . 176.7(9) no
N(9) C(19) C(20) N(10) . . . . -176.3(9) no
N(9) C(19) C(20) C(21) . . . . 4(2) no
N(10) Cu(2) O(1) C(7) . . . . 170.5(6) no
N(10) Cu(2) O(3) C(19) . . . . 3.9(6) no
N(10) Cu(2) N(1) C(1) . . . . 17(1) no
N(10) Cu(2) N(1) C(5) . . . . -167.5(7) no
N(10) Cu(2) N(3) C(6) . . . . 87(2) no
N(10) C(20) C(21) C(22) . . . . -0(2) no
N(10) C(24) C(23) C(22) . . . . -3(2) no
C(1) N(1) C(5) C(4) . . . . 0(2) no
C(1) N(1) C(5) C(6) . . . . 180(1) no
C(1) C(2) C(3) C(4) . . . . 2(3) no
C(2) C(1) N(1) C(5) . . . . 2(2) no
C(2) C(3) C(4) C(5) . . . . 0(3) no
C(3) C(4) C(5) C(6) . . . . 179(1) no
C(6) N(3) N(4) C(7) . . . . -172.3(9) no
C(7) C(8) N(5) C(12) . . . . -179.8(9) no
C(7) C(8) C(9) C(10) . . . . 178(1) no
C(8) N(5) C(12) C(11) . . . . 2(2) no
C(8) C(9) C(10) C(11) . . . . 1(2) no
C(9) C(8) N(5) C(12) . . . . -1(2) no
C(9) C(10) C(11) C(12) . . . . 0(2) no
C(13) N(6) C(17) C(16) . . . . 4(2) no
C(13) N(6) C(17) C(18) . . . . -175.1(9) no
C(13) C(14) C(15) C(16) . . . . -3(2) no
C(14) C(13) N(6) C(17) . . . . -3(2) no
C(14) C(15) C(16) C(17) . . . . 3(2) no
C(15) C(16) C(17) C(18) . . . . 175(1) no
C(18) N(8) N(9) C(19) . . . . 177.8(9) no
C(19) C(20) N(10) C(24) . . . . -179.7(9) no
C(19) C(20) C(21) C(22) . . . . 180(1) no
C(20) N(10) C(24) C(23) . . . . 1(2) no
C(20) C(21) C(22) C(23) . . . . -1(2) no
C(21) C(20) N(10) C(24) . . . . 0(2) no
C(21) C(22) C(23) C(24) . . . . 3(2) no
